data_4111511
loop_
_publ_author_name
'Natalie M. Scott'
'Reto Dorta'
'Edwin D. Stevens'
'Andrea Correa'
'Luigi Cavallo'
'Steven P. Nolan'

_publ_section_title
;
 Interaction of a Bulky N-Heterocyclic Carbene Ligand with Rh(I) and
 Ir(I). Double C-H Activation and Isolation of Bare 14-Electron Rh(III)
 and Ir(III) Complexes
;
_journal_name_full 'Journal of the American Chemical Society'
_journal_page_first 3516
_journal_page_last 3526
_journal_paper_doi 10.1021/ja043249f
_journal_volume 127
_journal_year 2005
_chemical_formula_sum 'C22 H38 Cl Ir N4'
_chemical_formula_weight 586.21
_chemical_name_systematic
; 
 ? 
;
_space_group_IT_number 61
_symmetry_cell_setting orthorhombic
_symmetry_space_group_name_Hall '-P 2ac 2ab'
_symmetry_space_group_name_H-M 'P b c a'
_atom_sites_solution_hydrogens geom
_atom_sites_solution_primary direct
_atom_sites_solution_secondary difmap
_audit_creation_method SHELXL-97
_cell_angle_alpha 90.00
_cell_angle_beta 90.00
_cell_angle_gamma 90.00
_cell_formula_units_Z 8
_cell_length_a 17.8355(9)
_cell_length_b 16.9486(9)
_cell_length_c 19.1715(10)
_cell_measurement_reflns_used 21776
_cell_measurement_temperature 150(2)
_cell_measurement_theta_max 28.941
_cell_measurement_theta_min 2.412
_cell_volume 5795.3(5)
_computing_cell_refinement 'Bruker SMART'
_computing_data_collection 'Bruker SMART'
_computing_data_reduction 'Bruker SAINT'
_computing_molecular_graphics 'Bruker SHELXTL'
_computing_publication_material 'Bruker SHELXTL'
_computing_structure_refinement 'SHELXL-97 (Sheldrick, 1997)'
_computing_structure_solution 'SHELXS-97 (Sheldrick, 1990)'
_diffrn_ambient_temperature 150(2)
_diffrn_measured_fraction_theta_full 1.000
_diffrn_measured_fraction_theta_max 1.000
_diffrn_measurement_device_type 'CCD area detector'
_diffrn_measurement_method 'phi and omega scans'
_diffrn_radiation_monochromator graphite
_diffrn_radiation_source 'fine-focus sealed tube'
_diffrn_radiation_type MoK\a
_diffrn_radiation_wavelength 0.71073
_diffrn_reflns_av_R_equivalents 0.0608
_diffrn_reflns_av_sigmaI/netI 0.0251
_diffrn_reflns_limit_h_max 17
_diffrn_reflns_limit_h_min -17
_diffrn_reflns_limit_k_max 16
_diffrn_reflns_limit_k_min -16
_diffrn_reflns_limit_l_max 18
_diffrn_reflns_limit_l_min -18
_diffrn_reflns_number 34362
_diffrn_reflns_theta_full 20.00
_diffrn_reflns_theta_max 20.00
_diffrn_reflns_theta_min 1.97
_exptl_absorpt_coefficient_mu 5.890
_exptl_absorpt_correction_T_max 1.000000
_exptl_absorpt_correction_T_min 0.659354
_exptl_absorpt_correction_type empirical
_exptl_crystal_colour red
_exptl_crystal_density_diffrn 1.680
_exptl_crystal_density_meas 0
_exptl_crystal_description prism
_exptl_crystal_F_000 2920
_exptl_crystal_size_max 0.5
_exptl_crystal_size_mid 0.3
_exptl_crystal_size_min 0.25
_refine_diff_density_max 1.456
_refine_diff_density_min -2.315
_refine_diff_density_rms 0.160
_refine_ls_extinction_method none
_refine_ls_goodness_of_fit_ref 1.240
_refine_ls_hydrogen_treatment mixed
_refine_ls_matrix_type full
_refine_ls_number_parameters 317
_refine_ls_number_reflns 2702
_refine_ls_number_restraints 293
_refine_ls_restrained_S_all 1.208
_refine_ls_R_factor_all 0.0789
_refine_ls_R_factor_gt 0.0707
_refine_ls_shift/su_max 0.004
_refine_ls_shift/su_mean 0.000
_refine_ls_structure_factor_coef Fsqd
_refine_ls_weighting_details 'calc w=1/[\s^2^(Fo^2^)+(0.0000P)^2^+229.4787P] where P=(Fo^2^+2Fc^2^)/3'
_refine_ls_weighting_scheme calc
_refine_ls_wR_factor_gt 0.1219
_refine_ls_wR_factor_ref 0.1247
_reflns_number_gt 2434
_reflns_number_total 2702
_reflns_threshold_expression >2sigma(I)
_cod_data_source_file ja043249fsi20041109_040157.cif
_cod_data_source_block nol157
_cod_database_code 4111511

loop_
_symmetry_equiv_pos_as_xyz
'x, y, z'
'-x+1/2, -y, z+1/2'
'-x, y+1/2, -z+1/2'
'x+1/2, -y+1/2, -z'
'-x, -y, -z'
'x-1/2, y, -z-1/2'
'x, -y-1/2, z-1/2'
'-x-1/2, y-1/2, z'

loop_
_atom_site_label
_atom_site_type_symbol
_atom_site_fract_x
_atom_site_fract_y
_atom_site_fract_z
_atom_site_U_iso_or_equiv
_atom_site_adp_type
_atom_site_occupancy
_atom_site_symmetry_multiplicity
_atom_site_calc_flag
_atom_site_refinement_flags
Ir1 Ir 0.18880(3) 0.00506(4) 0.15463(3) 0.0155(3) Uani 1 1 d U
Cl1 Cl 0.0532(2) 0.0313(3) 0.1804(3) 0.0472(15) Uani 1 1 d U
N1 N 0.1361(7) -0.0340(8) 0.0124(7) 0.022(3) Uani 1 1 d U
C1 C 0.1476(9) -0.0618(10) 0.0790(9) 0.021(3) Uani 1 1 d U
N2 N 0.1271(7) -0.1376(9) 0.0775(7) 0.023(3) Uani 1 1 d U
C2 C 0.1081(9) -0.0941(10) -0.0281(9) 0.021(3) Uani 1 1 d U
H2 H 0.0959 -0.0906 -0.0762 0.026 Uiso 1 1 calc R
N3 N 0.3245(7) 0.0541(7) 0.2289(6) 0.015(3) Uani 1 1 d U
C3 C 0.1010(9) -0.1589(10) 0.0119(8) 0.020(3) Uani 1 1 d U
H3 H 0.0820 -0.2089 -0.0019 0.024 Uiso 1 1 calc R
C4 C 0.1550(11) 0.0498(12) -0.0052(12) 0.044(3) Uani 1 1 d U
N4 N 0.2421(7) 0.1256(7) 0.2812(7) 0.019(3) Uani 1 1 d U
C5 C 0.1794(12) 0.0876(12) 0.0662(11) 0.051(4) Uani 1 1 d U
H5A H 0.1426 0.1291 0.0786 0.062 Uiso 1 1 calc R
H5B H 0.2285 0.1138 0.0595 0.062 Uiso 1 1 calc R
C6 C 0.2175(11) 0.0432(11) -0.0604(11) 0.049(5) Uani 1 1 d U
H6A H 0.2404 0.0951 -0.0676 0.074 Uiso 1 1 calc R
H6B H 0.1961 0.0243 -0.1044 0.074 Uiso 1 1 calc R
H6C H 0.2557 0.0060 -0.0442 0.074 Uiso 1 1 calc R
C7 C 0.0827(12) 0.0854(13) -0.0367(15) 0.074(6) Uani 1 1 d U
H7A H 0.0657 0.0525 -0.0757 0.111 Uiso 1 1 calc R
H7B H 0.0929 0.1389 -0.0535 0.111 Uiso 1 1 calc R
H7C H 0.0435 0.0873 -0.0009 0.111 Uiso 1 1 calc R
C8 C 0.1308(11) -0.1915(15) 0.1382(10) 0.055(4) Uani 1 1 d U
C9 C 0.1618(13) -0.1485(18) 0.1999(11) 0.083(6) Uani 1 1 d U
H9A H 0.2167 -0.1496 0.1981 0.124 Uiso 1 1 calc R
H9B H 0.1446 -0.1742 0.2428 0.124 Uiso 1 1 calc R
H9C H 0.1444 -0.0937 0.1991 0.124 Uiso 1 1 calc R
C10 C 0.1807(12) -0.2604(15) 0.1192(12) 0.075(6) Uani 1 1 d U
H10A H 0.1594 -0.2883 0.0790 0.113 Uiso 1 1 calc R
H10B H 0.1842 -0.2966 0.1589 0.113 Uiso 1 1 calc R
H10C H 0.2308 -0.2410 0.1073 0.113 Uiso 1 1 calc R
C11 C 0.0506(11) -0.2191(15) 0.1530(12) 0.070(6) Uani 1 1 d U
H11A H 0.0214 -0.1752 0.1721 0.105 Uiso 1 1 calc R
H11B H 0.0517 -0.2625 0.1868 0.105 Uiso 1 1 calc R
H11C H 0.0274 -0.2374 0.1095 0.105 Uiso 1 1 calc R
C12 C 0.2490(9) 0.0697(9) 0.2297(8) 0.017(3) Uani 1 1 d U
C13 C 0.3622(9) 0.0964(9) 0.2770(8) 0.017(3) Uani 1 1 d U
H13 H 0.4145 0.0943 0.2862 0.021 Uiso 1 1 calc R
C14 C 0.3124(9) 0.1411(9) 0.3088(9) 0.022(3) Uani 1 1 d U
H14 H 0.3230 0.1780 0.3447 0.026 Uiso 1 1 calc R
C15 C 0.3564(8) -0.0126(9) 0.1836(8) 0.020(3) Uani 1 1 d U
C16 C 0.2978(9) -0.0258(10) 0.1269(8) 0.024(3) Uani 1 1 d U
H16A H 0.2983 -0.0822 0.1136 0.028 Uiso 1 1 calc R
H16B H 0.3123 0.0051 0.0852 0.028 Uiso 1 1 calc R
C17 C 0.3709(10) -0.0810(9) 0.2293(9) 0.025(4) Uani 1 1 d U
H17A H 0.4054 -0.0655 0.2667 0.038 Uiso 1 1 calc R
H17B H 0.3934 -0.1237 0.2019 0.038 Uiso 1 1 calc R
H17C H 0.3236 -0.0993 0.2497 0.038 Uiso 1 1 calc R
C18 C 0.4284(10) 0.0286(11) 0.1511(11) 0.046(5) Uani 1 1 d U
H18A H 0.4671 0.0338 0.1870 0.069 Uiso 1 1 calc R
H18B H 0.4148 0.0810 0.1335 0.069 Uiso 1 1 calc R
H18C H 0.4476 -0.0036 0.1126 0.069 Uiso 1 1 calc R
C19 C 0.1707(9) 0.1624(10) 0.3054(9) 0.028(3) Uani 1 1 d U
C20 C 0.1892(11) 0.2251(12) 0.3597(11) 0.053(5) Uani 1 1 d U
H20A H 0.2257 0.2623 0.3403 0.079 Uiso 1 1 calc R
H20B H 0.2105 0.1998 0.4012 0.079 Uiso 1 1 calc R
H20C H 0.1434 0.2535 0.3726 0.079 Uiso 1 1 calc R
C21 C 0.1331(10) 0.1999(10) 0.2435(10) 0.031(4) Uani 1 1 d U
H21A H 0.1678 0.2369 0.2211 0.046 Uiso 1 1 calc R
H21B H 0.0882 0.2284 0.2589 0.046 Uiso 1 1 calc R
H21C H 0.1187 0.1588 0.2100 0.046 Uiso 1 1 calc R
C22 C 0.1230(9) 0.0978(11) 0.3388(9) 0.031(4) Uani 1 1 d U
H22A H 0.1439 0.0841 0.3844 0.046 Uiso 1 1 calc R
H22B H 0.1230 0.0511 0.3087 0.046 Uiso 1 1 calc R
H22C H 0.0715 0.1169 0.3445 0.046 Uiso 1 1 calc R
C23 C 0.5268(12) 0.2239(12) -0.0939(10) 0.043(4) Uani 1 1 d U
H23 H 0.5594 0.2639 -0.1108 0.051 Uiso 1 1 calc R
C24 C 0.5454(12) 0.1838(12) -0.0356(10) 0.045(4) Uani 1 1 d U
H24 H 0.5900 0.1961 -0.0109 0.054 Uiso 1 1 calc R
C25 C 0.4995(13) 0.1258(12) -0.0131(9) 0.040(4) Uani 1 1 d U
H25 H 0.5137 0.0959 0.0266 0.048 Uiso 1 1 calc R
C26 C 0.4346(11) 0.1091(12) -0.0448(10) 0.043(4) Uani 1 1 d U
H26 H 0.4020 0.0701 -0.0262 0.052 Uiso 1 1 calc R
C27 C 0.4157(11) 0.1489(13) -0.1046(10) 0.045(4) Uani 1 1 d U
H27 H 0.3710 0.1360 -0.1291 0.054 Uiso 1 1 calc R
C28 C 0.4622(12) 0.2080(12) -0.1288(10) 0.046(4) Uani 1 1 d U
H28 H 0.4492 0.2371 -0.1694 0.055 Uiso 1 1 calc R

loop_
_atom_site_aniso_label
_atom_site_aniso_U_11
_atom_site_aniso_U_22
_atom_site_aniso_U_33
_atom_site_aniso_U_23
_atom_site_aniso_U_13
_atom_site_aniso_U_12
Ir1 0.0130(4) 0.0178(4) 0.0157(4) -0.0025(4) 0.0006(3) -0.0016(3)
Cl1 0.009(2) 0.089(4) 0.043(3) -0.041(3) 0.002(2) -0.001(3)
N1 0.014(6) 0.030(6) 0.022(6) -0.006(5) 0.009(5) 0.000(5)
C1 0.009(7) 0.041(6) 0.013(6) -0.016(5) 0.006(6) 0.008(6)
N2 0.011(6) 0.046(6) 0.011(5) -0.002(5) 0.001(5) -0.001(5)
C2 0.013(8) 0.041(7) 0.011(7) 0.002(6) -0.010(7) -0.011(7)
N3 0.007(5) 0.022(6) 0.016(6) -0.007(5) 0.003(5) -0.001(5)
C3 0.017(8) 0.034(7) 0.008(6) -0.004(6) 0.006(6) -0.010(7)
C4 0.028(7) 0.038(7) 0.067(7) 0.012(7) 0.002(6) -0.010(7)
N4 0.012(5) 0.021(6) 0.024(6) -0.012(5) 0.000(5) 0.005(5)
C5 0.040(10) 0.044(8) 0.070(8) 0.006(7) 0.006(7) -0.005(8)
C6 0.040(10) 0.032(10) 0.075(12) 0.016(10) 0.011(9) -0.023(9)
C7 0.034(9) 0.053(12) 0.135(15) 0.038(12) -0.012(10) -0.008(9)
C8 0.027(7) 0.109(10) 0.028(7) 0.035(7) 0.006(7) 0.008(7)
C9 0.042(12) 0.178(17) 0.028(10) 0.023(11) 0.002(9) 0.008(12)
C10 0.047(11) 0.111(13) 0.068(13) 0.060(10) 0.012(11) 0.028(10)
C11 0.032(9) 0.133(16) 0.044(12) 0.050(12) 0.016(10) 0.003(9)
C12 0.006(5) 0.017(7) 0.029(7) -0.012(5) 0.007(6) -0.005(6)
C13 0.009(7) 0.031(8) 0.011(7) -0.008(6) -0.002(6) -0.002(6)
C14 0.019(6) 0.029(8) 0.018(7) -0.013(6) -0.004(7) 0.001(7)
C15 0.015(6) 0.017(6) 0.029(7) -0.010(5) -0.001(5) 0.004(5)
C16 0.019(6) 0.029(9) 0.022(8) -0.008(6) 0.007(6) 0.000(6)
C17 0.019(9) 0.024(8) 0.033(10) -0.005(7) -0.003(8) 0.004(7)
C18 0.036(9) 0.046(11) 0.056(12) 0.000(9) 0.015(8) 0.000(8)
C19 0.014(6) 0.036(7) 0.034(7) -0.019(6) -0.001(6) 0.006(6)
C20 0.036(10) 0.068(11) 0.055(11) -0.047(9) 0.001(10) 0.010(9)
C21 0.020(9) 0.027(9) 0.045(10) -0.006(8) 0.003(8) 0.009(8)
C22 0.018(8) 0.058(10) 0.015(9) -0.004(8) 0.003(8) 0.011(7)
C23 0.054(9) 0.050(10) 0.024(9) -0.004(7) 0.024(7) -0.002(8)
C24 0.051(9) 0.059(10) 0.025(8) -0.010(8) 0.007(8) -0.001(8)
C25 0.051(9) 0.059(10) 0.009(9) 0.002(7) 0.009(7) 0.006(8)
C26 0.040(9) 0.065(10) 0.024(8) 0.000(7) 0.016(8) 0.003(8)
C27 0.036(9) 0.073(10) 0.025(9) -0.004(8) 0.005(8) 0.008(7)
C28 0.052(9) 0.062(10) 0.022(9) 0.005(8) 0.015(7) 0.019(8)

loop_
_atom_type_symbol
_atom_type_description
_atom_type_scat_dispersion_real
_atom_type_scat_dispersion_imag
_atom_type_scat_source
C C 0.0033 0.0016 'International Tables Vol C Tables 4.2.6.8 and 6.1.1.4'
H H 0.0000 0.0000 'International Tables Vol C Tables 4.2.6.8 and 6.1.1.4'
N N 0.0061 0.0033 'International Tables Vol C Tables 4.2.6.8 and 6.1.1.4'
Cl Cl 0.1484 0.1585 'International Tables Vol C Tables 4.2.6.8 and 6.1.1.4'
Ir Ir -1.4442 7.9887 'International Tables Vol C Tables 4.2.6.8 and 6.1.1.4'

loop_
_geom_angle_atom_site_label_1
_geom_angle_atom_site_label_2
_geom_angle_atom_site_label_3
_geom_angle
C1 Ir1 C16 90.9(6)
C1 Ir1 C12 171.0(6)
C16 Ir1 C12 80.2(6)
C1 Ir1 C5 76.8(7)
C16 Ir1 C5 92.0(7)
C12 Ir1 C5 103.6(7)
C1 Ir1 Cl1 83.6(4)
C16 Ir1 Cl1 174.3(4)
C12 Ir1 Cl1 105.4(4)
C5 Ir1 Cl1 88.0(6)
C2 N1 C1 108.9(14)
C2 N1 C4 131.0(16)
C1 N1 C4 120.1(15)
N2 C1 N1 105.6(14)
N2 C1 Ir1 131.9(13)
N1 C1 Ir1 122.5(13)
C1 N2 C3 111.2(14)
C1 N2 C8 124.3(16)
C3 N2 C8 124.5(16)
C3 C2 N1 108.5(14)
C13 N3 C12 112.4(13)
C13 N3 C15 126.4(12)
C12 N3 C15 120.8(12)
C2 C3 N2 105.8(15)
N1 C4 C6 104.4(16)
N1 C4 C7 105.7(15)
C6 C4 C7 111.4(19)
N1 C4 C5 104.6(16)
C6 C4 C5 115.2(16)
C7 C4 C5 114.3(19)
C12 N4 C14 108.9(13)
C12 N4 C19 126.0(13)
C14 N4 C19 125.1(12)
C4 C5 Ir1 115.6(13)
N2 C8 C9 110(2)
N2 C8 C10 108.3(16)
C9 C8 C10 110.4(19)
N2 C8 C11 107.0(16)
C9 C8 C11 110.3(18)
C10 C8 C11 111(2)
N3 C12 N4 103.2(13)
N3 C12 Ir1 113.2(10)
N4 C12 Ir1 143.6(12)
C14 C13 N3 106.6(14)
C13 C14 N4 108.9(14)
C17 C15 C16 115.4(14)
C17 C15 N3 107.9(13)
C16 C15 N3 104.9(12)
C17 C15 C18 115.8(14)
C16 C15 C18 109.8(14)
N3 C15 C18 101.4(12)
C15 C16 Ir1 114.9(10)
N4 C19 C21 108.1(14)
N4 C19 C20 108.6(14)
C21 C19 C20 110.0(15)
N4 C19 C22 107.8(13)
C21 C19 C22 112.7(14)
C20 C19 C22 109.6(16)
C24 C23 C28 121(2)
C25 C24 C23 119(2)
C26 C25 C24 122(2)
C25 C26 C27 119(2)
C26 C27 C28 119(2)
C23 C28 C27 119.2(19)

loop_
_geom_bond_atom_site_label_1
_geom_bond_atom_site_label_2
_geom_bond_distance
Ir1 C1 1.981(16)
Ir1 C16 2.081(15)
Ir1 C12 2.103(16)
Ir1 C5 2.21(2)
Ir1 Cl1 2.509(4)
N1 C2 1.38(2)
N1 C1 1.38(2)
N1 C4 1.50(2)
C1 N2 1.34(2)
N2 C3 1.39(2)
N2 C8 1.48(2)
C2 C3 1.34(2)
N3 C13 1.347(19)
N3 C12 1.37(2)
N3 C15 1.535(19)
C4 C6 1.54(3)
C4 C7 1.55(3)
C4 C5 1.57(3)
N4 C12 1.375(19)
N4 C14 1.39(2)
N4 C19 1.49(2)
C8 C9 1.49(3)
C8 C10 1.51(3)
C8 C11 1.53(3)
C13 C14 1.32(2)
C15 C17 1.48(2)
C15 C16 1.52(2)
C15 C18 1.59(2)
C19 C21 1.50(2)
C19 C20 1.52(2)
C19 C22 1.53(2)
C23 C24 1.35(3)
C23 C28 1.36(3)
C24 C25 1.35(3)
C25 C26 1.34(3)
C26 C27 1.37(3)
C27 C28 1.38(3)

loop_
_geom_torsion_atom_site_label_1
_geom_torsion_atom_site_label_2
_geom_torsion_atom_site_label_3
_geom_torsion_atom_site_label_4
_geom_torsion
C2 N1 C1 N2 0.4(17)
C4 N1 C1 N2 -178.8(14)
C2 N1 C1 Ir1 179.2(11)
C4 N1 C1 Ir1 0(2)
C16 Ir1 C1 N2 89.9(16)
C12 Ir1 C1 N2 88(5)
C5 Ir1 C1 N2 -178.3(17)
Cl1 Ir1 C1 N2 -88.9(15)
C16 Ir1 C1 N1 -88.7(13)
C12 Ir1 C1 N1 -91(5)
C5 Ir1 C1 N1 3.1(13)
Cl1 Ir1 C1 N1 92.6(12)
N1 C1 N2 C3 -1.3(17)
Ir1 C1 N2 C3 179.9(12)
N1 C1 N2 C8 179.4(14)
Ir1 C1 N2 C8 1(2)
C1 N1 C2 C3 0.8(18)
C4 N1 C2 C3 179.7(16)
N1 C2 C3 N2 -1.5(18)
C1 N2 C3 C2 1.8(18)
C8 N2 C3 C2 -178.9(15)
C2 N1 C4 C6 -62(2)
C1 N1 C4 C6 116.8(16)
C2 N1 C4 C7 56(2)
C1 N1 C4 C7 -125.6(19)
C2 N1 C4 C5 176.5(16)
C1 N1 C4 C5 -5(2)
N1 C4 C5 Ir1 6.7(19)
C6 C4 C5 Ir1 -107.3(17)
C7 C4 C5 Ir1 121.8(16)
C1 Ir1 C5 C4 -5.6(14)
C16 Ir1 C5 C4 84.9(15)
C12 Ir1 C5 C4 165.2(14)
Cl1 Ir1 C5 C4 -89.5(14)
C1 N2 C8 C9 -1(2)
C3 N2 C8 C9 179.9(16)
C1 N2 C8 C10 -121(2)
C3 N2 C8 C10 59(2)
C1 N2 C8 C11 119(2)
C3 N2 C8 C11 -60(2)
C13 N3 C12 N4 0.7(18)
C15 N3 C12 N4 173.3(12)
C13 N3 C12 Ir1 179.6(10)
C15 N3 C12 Ir1 -7.8(18)
C14 N4 C12 N3 0.0(17)
C19 N4 C12 N3 -178.5(14)
C14 N4 C12 Ir1 -178.2(16)
C19 N4 C12 Ir1 3(3)
C1 Ir1 C12 N3 -5(5)
C16 Ir1 C12 N3 -6.5(12)
C5 Ir1 C12 N3 -96.1(13)
Cl1 Ir1 C12 N3 172.2(10)
C1 Ir1 C12 N4 174(4)
C16 Ir1 C12 N4 172(2)
C5 Ir1 C12 N4 82(2)
Cl1 Ir1 C12 N4 -10(2)
C12 N3 C13 C14 -1.3(19)
C15 N3 C13 C14 -173.3(14)
N3 C13 C14 N4 1.2(18)
C12 N4 C14 C13 -0.8(19)
C19 N4 C14 C13 177.7(15)
C13 N3 C15 C17 70.2(19)
C12 N3 C15 C17 -101.2(16)
C13 N3 C15 C16 -166.3(14)
C12 N3 C15 C16 22.2(19)
C13 N3 C15 C18 -52.0(19)
C12 N3 C15 C18 136.6(15)
C17 C15 C16 Ir1 92.1(15)
N3 C15 C16 Ir1 -26.5(15)
C18 C15 C16 Ir1 -134.8(12)
C1 Ir1 C16 C15 -160.2(13)
C12 Ir1 C16 C15 19.5(12)
C5 Ir1 C16 C15 122.9(13)
Cl1 Ir1 C16 C15 -148(4)
C12 N4 C19 C21 -57(2)
C14 N4 C19 C21 124.9(16)
C12 N4 C19 C20 -176.2(16)
C14 N4 C19 C20 6(2)
C12 N4 C19 C22 65(2)
C14 N4 C19 C22 -113.1(17)
C28 C23 C24 C25 2(3)
C23 C24 C25 C26 -3(3)
C24 C25 C26 C27 4(3)
C25 C26 C27 C28 -3(3)
C24 C23 C28 C27 -1(3)
C26 C27 C28 C23 2(3)
